data_1573857
loop_
_publ_author_name
'Meher, Niranjan'
'Khatun, Mst Nasima'
'Parui, Retwik'
'Iyer, Parameswar K.'

_publ_section_title
;
 Non-Conjugated Alkyl Chains Engineering to Tune Condensed State
 Photophysical and Supramolecular Assembly Properties
;
_journal_name_full Nanoscale
_journal_paper_doi 10.1039/D5NR00163C
_journal_year 2025
_chemical_formula_moiety '2(C13 H9 N O2)'
_chemical_formula_sum 'C26 H18 N2 O4'
_chemical_formula_weight 422.42
_space_group_crystal_system monoclinic
_space_group_IT_number 14
_space_group_name_Hall '-P 2ybc'
_space_group_name_H-M_alt 'P 1 21/c 1'
_atom_sites_solution_hydrogens geom
_atom_sites_solution_primary dual
_audit_creation_date 2024-07-26
_audit_creation_method
;
Olex2 1.5
(compiled 2023.03.06 svn.rbb2c1857 for OlexSys, GUI svn.r6748)
;
_audit_update_record
;
2024-07-30 deposited with the CCDC.	2025-02-06 downloaded from the CCDC.
;
_cell_angle_alpha 90
_cell_angle_beta 90.349(4)
_cell_angle_gamma 90
_cell_formula_units_Z 4
_cell_length_a 18.691(2)
_cell_length_b 3.8980(5)
_cell_length_c 26.717(3)
_cell_measurement_reflns_used 9942
_cell_measurement_temperature 295.00
_cell_measurement_theta_max 25.00
_cell_measurement_theta_min 2.67
_cell_volume 1946.5(4)
_computing_cell_refinement 'SAINT V8.40B (?, 2016)'
_computing_data_reduction 'SAINT V8.40B (?, 2016)'
_computing_molecular_graphics 'Olex2 1.5 (Dolomanov et al., 2009)'
_computing_publication_material 'Olex2 1.5 (Dolomanov et al., 2009)'
_computing_structure_refinement 'SHELXL 2018/3 (Sheldrick, 2015)'
_computing_structure_solution 'SHELXT 2018/2 (Sheldrick, 2018)'
_diffrn_ambient_temperature 295.00
_diffrn_measured_fraction_theta_full 0.999
_diffrn_measured_fraction_theta_max 0.999
_diffrn_measurement_device_type 'Bruker APEX-II CCD'
_diffrn_measurement_method '\f and \w scans'
_diffrn_radiation_type MoK\a
_diffrn_radiation_wavelength 0.71073
_diffrn_reflns_av_R_equivalents 0.0671
_diffrn_reflns_av_unetI/netI 0.0465
_diffrn_reflns_Laue_measured_fraction_full 0.999
_diffrn_reflns_Laue_measured_fraction_max 0.999
_diffrn_reflns_limit_h_max 22
_diffrn_reflns_limit_h_min -22
_diffrn_reflns_limit_k_max 4
_diffrn_reflns_limit_k_min -4
_diffrn_reflns_limit_l_max 31
_diffrn_reflns_limit_l_min -31
_diffrn_reflns_number 36220
_diffrn_reflns_point_group_measured_fraction_full 0.999
_diffrn_reflns_point_group_measured_fraction_max 0.999
_diffrn_reflns_theta_full 25.102
_diffrn_reflns_theta_max 25.102
_diffrn_reflns_theta_min 1.326
_diffrn_source_current 1.4
_diffrn_source_power 0.07
_diffrn_source_voltage 50.0
_diffrn_standards_number 0
_exptl_absorpt_coefficient_mu 0.099
_exptl_absorpt_correction_T_max 0.7452
_exptl_absorpt_correction_T_min 0.6730
_exptl_absorpt_correction_type multi-scan
_exptl_absorpt_process_details
;
SADABS-2016/2 (Bruker,2016/2) was used for absorption correction.
wR2(int) was 0.1540 before and 0.0750 after correction.
The Ratio of minimum to maximum transmission is 0.9031.
The \l/2 correction factor is Not present.
;
_exptl_crystal_colour colorless
_exptl_crystal_density_diffrn 1.441
_exptl_crystal_description needle
_exptl_crystal_F_000 880
_exptl_crystal_size_max 0.22
_exptl_crystal_size_mid 0.18
_exptl_crystal_size_min 0.16
_refine_diff_density_max 0.171
_refine_diff_density_min -0.198
_refine_diff_density_rms 0.044
_refine_ls_extinction_method none
_refine_ls_goodness_of_fit_ref 1.185
_refine_ls_hydrogen_treatment constr
_refine_ls_matrix_type full
_refine_ls_number_parameters 292
_refine_ls_number_reflns 3476
_refine_ls_number_restraints 0
_refine_ls_restrained_S_all 1.185
_refine_ls_R_factor_all 0.1300
_refine_ls_R_factor_gt 0.0832
_refine_ls_shift/su_max 0.000
_refine_ls_shift/su_mean 0.000
_refine_ls_structure_factor_coef Fsqd
_refine_ls_weighting_details 'w=1/[\s^2^(Fo^2^)+(0.0371P)^2^+1.9664P] where P=(Fo^2^+2Fc^2^)/3'
_refine_ls_weighting_scheme calc
_refine_ls_wR_factor_gt 0.1479
_refine_ls_wR_factor_ref 0.1689
_reflns_Friedel_coverage 0.000
_reflns_number_gt 2246
_reflns_number_total 3476
_reflns_threshold_expression 'I > 2\s(I)'
_cod_data_source_file d5nr00163c2.cif
_cod_data_source_block nc1rp_0m_a
_cod_database_code 1573857
_shelx_shelxl_version_number 2018/3
_shelx_space_group_comment
;
The symmetry employed for this shelxl refinement is uniquely defined
by the following loop, which should always be used as a source of
symmetry information in preference to the above space-group names.
They are only intended as comments.
;
_olex2_refinement_description
;
1. Twinned data refinement
 Scales: 0.706(3)
 0.294(3)
2. Fixed Uiso
 At 1.2 times of:
  All C(H) groups
 At 1.5 times of:
  All C(H,H,H) groups
3.a Aromatic/amide H refined with riding coordinates:
 C8(H8), C15(H15), C2(H2), C17(H17), C9(H9), C10(H10), C21(H21), C16(H16),
 C3(H3), C4(H4), C23(H23), C22(H22)
3.b Idealised Me refined as rotating group:
 C13(H13A,H13B,H13C), C26(H26A,H26B,H26C)
;
_olex2_submission_special_instructions 'No special instructions were received'

loop_
_space_group_symop_operation_xyz
'x, y, z'
'-x, y+1/2, -z+1/2'
'-x, -y, -z'
'x, -y-1/2, z-1/2'

loop_
_atom_site_label
_atom_site_type_symbol
_atom_site_fract_x
_atom_site_fract_y
_atom_site_fract_z
_atom_site_U_iso_or_equiv
_atom_site_adp_type
_atom_site_occupancy
_atom_site_site_symmetry_order
_atom_site_calc_flag
_atom_site_refinement_flags_posn
_atom_site_refinement_flags_adp
_atom_site_refinement_flags_occupancy
_atom_site_disorder_assembly
_atom_site_disorder_group
N1 N 0.4578(2) 0.3238(11) 0.65208(17) 0.0542(11) Uani 1 1 d . . . . .
N2 N 0.0421(3) 0.3646(12) 0.90218(18) 0.0629(13) Uani 1 1 d . . . . .
O2 O 0.5350(2) 0.5314(12) 0.59482(16) 0.0834(13) Uani 1 1 d . . . . .
O3 O 0.1155(3) 0.1221(13) 0.96068(17) 0.1032(16) Uani 1 1 d . . . . .
O1 O 0.3815(2) 0.1185(12) 0.70959(15) 0.0866(14) Uani 1 1 d . . . . .
O4 O -0.0313(2) 0.6144(12) 0.84468(17) 0.0901(14) Uani 1 1 d . . . . .
C19 C 0.1599(3) 0.4784(11) 0.84051(19) 0.0437(12) Uani 1 1 d . . . . .
C7 C 0.4117(2) 0.5858(12) 0.57493(17) 0.0427(11) Uani 1 1 d . . . . .
C1 C 0.3289(3) 0.3604(12) 0.63690(19) 0.0457(12) Uani 1 1 d . . . . .
C6 C 0.3417(2) 0.5206(11) 0.59070(17) 0.0402(11) Uani 1 1 d . . . . .
C11 C 0.4730(3) 0.4822(13) 0.6070(2) 0.0532(13) Uani 1 1 d . . . . .
C8 C 0.4228(3) 0.7386(12) 0.5294(2) 0.0563(15) Uani 1 1 d . . . . .
H8 H 0.469375 0.778187 0.518815 0.068 Uiso 1 1 calc R U . . .
C15 C 0.0822(3) 0.7317(13) 0.7778(2) 0.0573(16) Uani 1 1 d . . . . .
H15 H 0.036768 0.798025 0.767109 0.069 Uiso 1 1 calc R U . . .
C18 C 0.2186(3) 0.5332(12) 0.80877(19) 0.0499(13) Uani 1 1 d . . . . .
C12 C 0.3895(3) 0.2575(13) 0.6696(2) 0.0535(14) Uani 1 1 d . . . . .
C14 C 0.0911(2) 0.5828(12) 0.82438(19) 0.0458(12) Uani 1 1 d . . . . .
C25 C 0.0292(3) 0.5270(14) 0.8566(2) 0.0601(15) Uani 1 1 d . . . . .
C24 C 0.1096(3) 0.2620(14) 0.9200(3) 0.0649(17) Uani 1 1 d . . . . .
C2 C 0.2604(3) 0.2994(13) 0.6506(2) 0.0603(16) Uani 1 1 d . . . . .
H2 H 0.251688 0.194291 0.681174 0.072 Uiso 1 1 calc R U . . .
C20 C 0.1704(3) 0.3231(12) 0.88747(19) 0.0475(13) Uani 1 1 d . . . . .
C17 C 0.2065(4) 0.6871(14) 0.7616(2) 0.0668(17) Uani 1 1 d . . . . .
H17 H 0.244879 0.723744 0.740313 0.080 Uiso 1 1 calc R U . . .
C9 C 0.3654(4) 0.8364(13) 0.4985(2) 0.0631(16) Uani 1 1 d . . . . .
H9 H 0.374008 0.939799 0.467751 0.076 Uiso 1 1 calc R U . . .
C10 C 0.2975(3) 0.7796(13) 0.5136(2) 0.0577(15) Uani 1 1 d . . . . .
H10 H 0.259606 0.849138 0.493333 0.069 Uiso 1 1 calc R U . . .
C21 C 0.2380(3) 0.2244(13) 0.9019(2) 0.0628(17) Uani 1 1 d . . . . .
H21 H 0.244723 0.121251 0.932929 0.075 Uiso 1 1 calc R U . . .
C16 C 0.1402(4) 0.7821(15) 0.7470(2) 0.0679(17) Uani 1 1 d . . . . .
H16 H 0.133500 0.882834 0.715742 0.082 Uiso 1 1 calc R U . . .
C5 C 0.2833(3) 0.6165(11) 0.55965(19) 0.0476(13) Uani 1 1 d . . . . .
C3 C 0.2027(3) 0.3897(15) 0.6201(2) 0.0693(17) Uani 1 1 d . . . . .
H3 H 0.156339 0.343647 0.630517 0.083 Uiso 1 1 calc R U . . .
C4 C 0.2135(3) 0.5439(14) 0.5753(2) 0.0635(15) Uani 1 1 d . . . . .
H4 H 0.174696 0.601580 0.555087 0.076 Uiso 1 1 calc R U . . .
C23 C 0.2866(3) 0.4250(15) 0.8255(2) 0.0687(16) Uani 1 1 d . . . . .
H23 H 0.325943 0.456630 0.804888 0.082 Uiso 1 1 calc R U . . .
C22 C 0.2962(3) 0.2754(15) 0.8711(3) 0.077(2) Uani 1 1 d . . . . .
H22 H 0.341641 0.207966 0.881510 0.093 Uiso 1 1 calc R U . . .
C13 C 0.5189(3) 0.2165(17) 0.6836(2) 0.078(2) Uani 1 1 d . . . . .
H13A H 0.504240 0.034727 0.705472 0.117 Uiso 1 1 calc R U . . .
H13B H 0.535281 0.407967 0.703156 0.117 Uiso 1 1 calc R U . . .
H13C H 0.557041 0.137159 0.662627 0.117 Uiso 1 1 calc R U . . .
C26 C -0.0207(3) 0.294(2) 0.9337(3) 0.104(3) Uani 1 1 d . . . . .
H26A H -0.052720 0.142721 0.916212 0.156 Uiso 1 1 calc R U . . .
H26B H -0.044849 0.505460 0.940980 0.156 Uiso 1 1 calc R U . . .
H26C H -0.005354 0.188397 0.964378 0.156 Uiso 1 1 calc R U . . .

loop_
_atom_site_aniso_label
_atom_site_aniso_U_11
_atom_site_aniso_U_22
_atom_site_aniso_U_33
_atom_site_aniso_U_23
_atom_site_aniso_U_13
_atom_site_aniso_U_12
N1 0.055(3) 0.053(3) 0.055(3) -0.003(2) -0.006(2) 0.004(2)
N2 0.063(3) 0.057(3) 0.069(3) -0.004(3) 0.006(3) -0.012(2)
O2 0.046(2) 0.105(3) 0.099(3) -0.009(3) 0.009(2) -0.012(2)
O3 0.137(4) 0.102(4) 0.071(3) 0.030(3) 0.002(3) -0.012(3)
O1 0.106(3) 0.095(3) 0.059(3) 0.028(3) 0.001(2) 0.003(3)
O4 0.047(2) 0.107(4) 0.116(4) -0.018(3) -0.009(2) 0.011(2)
C19 0.046(3) 0.030(2) 0.054(3) -0.009(2) -0.004(2) -0.003(2)
C7 0.048(3) 0.034(3) 0.045(3) -0.009(2) 0.004(2) -0.003(2)
C1 0.048(3) 0.033(3) 0.056(3) -0.006(2) 0.008(3) -0.003(2)
C6 0.043(3) 0.030(2) 0.048(3) -0.007(2) 0.000(2) -0.002(2)
C11 0.052(3) 0.048(3) 0.060(4) -0.013(3) 0.003(3) 0.000(3)
C8 0.074(4) 0.039(3) 0.056(4) -0.004(3) 0.021(3) -0.009(3)
C15 0.062(4) 0.038(3) 0.071(4) -0.002(3) -0.023(3) 0.000(3)
C18 0.056(3) 0.039(3) 0.054(3) -0.013(2) -0.005(3) -0.005(3)
C12 0.074(4) 0.042(3) 0.045(4) -0.001(3) -0.001(3) 0.005(3)
C14 0.047(3) 0.034(3) 0.056(3) -0.007(2) -0.010(2) -0.001(2)
C25 0.052(3) 0.048(3) 0.080(4) -0.019(3) -0.006(3) -0.003(3)
C24 0.082(5) 0.045(3) 0.068(5) 0.003(3) -0.008(4) -0.013(3)
C2 0.064(4) 0.045(3) 0.072(4) 0.003(3) 0.017(3) -0.002(3)
C20 0.052(3) 0.036(3) 0.055(3) 0.000(2) -0.011(3) -0.004(2)
C17 0.078(4) 0.060(4) 0.063(4) -0.009(3) 0.012(4) -0.018(3)
C9 0.101(5) 0.039(3) 0.049(4) 0.002(3) 0.010(4) 0.005(3)
C10 0.074(4) 0.042(3) 0.057(4) -0.005(3) -0.006(3) 0.007(3)
C21 0.074(4) 0.041(3) 0.073(4) -0.004(3) -0.030(4) 0.003(3)
C16 0.090(5) 0.058(4) 0.056(4) 0.010(3) -0.007(4) -0.011(3)
C5 0.055(3) 0.030(3) 0.057(3) -0.009(2) -0.002(3) 0.002(2)
C3 0.049(3) 0.062(4) 0.097(5) -0.009(4) 0.016(3) -0.008(3)
C4 0.049(3) 0.053(3) 0.089(4) -0.014(3) -0.005(3) 0.007(3)
C23 0.044(3) 0.066(4) 0.095(5) -0.019(4) -0.003(3) -0.003(3)
C22 0.055(4) 0.055(4) 0.122(6) -0.017(4) -0.028(4) 0.014(3)
C13 0.075(4) 0.072(4) 0.087(5) -0.005(3) -0.028(4) 0.012(3)
C26 0.092(5) 0.103(6) 0.117(6) -0.012(5) 0.047(5) -0.032(4)

loop_
_atom_type_symbol
_atom_type_description
_atom_type_scat_dispersion_real
_atom_type_scat_dispersion_imag
_atom_type_scat_source
C C 0.0033 0.0016 'International Tables Vol C Tables 4.2.6.8 and 6.1.1.4'
H H 0.0000 0.0000 'International Tables Vol C Tables 4.2.6.8 and 6.1.1.4'
N N 0.0061 0.0033 'International Tables Vol C Tables 4.2.6.8 and 6.1.1.4'
O O 0.0106 0.0060 'International Tables Vol C Tables 4.2.6.8 and 6.1.1.4'

loop_
_geom_angle_atom_site_label_1
_geom_angle_atom_site_label_2
_geom_angle_atom_site_label_3
_geom_angle
_geom_angle_site_symmetry_1
_geom_angle_site_symmetry_3
_geom_angle_publ_flag
C11 N1 C12 124.8(5) . . ?
C11 N1 C13 117.4(5) . . ?
C12 N1 C13 117.8(5) . . ?
C25 N2 C24 125.2(5) . . ?
C25 N2 C26 116.8(5) . . ?
C24 N2 C26 118.0(5) . . ?
C18 C19 C14 119.0(5) . . ?
C20 C19 C18 119.8(4) . . ?
C20 C19 C14 121.2(5) . . ?
C6 C7 C11 119.8(4) . . ?
C8 C7 C6 119.5(5) . . ?
C8 C7 C11 120.7(5) . . ?
C6 C1 C12 120.3(5) . . ?
C2 C1 C6 118.7(5) . . ?
C2 C1 C12 120.9(5) . . ?
C7 C6 C1 120.6(4) . . ?
C7 C6 C5 119.6(4) . . ?
C1 C6 C5 119.8(4) . . ?
N1 C11 C7 117.5(4) . . ?
O2 C11 N1 120.1(5) . . ?
O2 C11 C7 122.4(5) . . ?
C7 C8 H8 119.3 . . ?
C7 C8 C9 121.4(5) . . ?
C9 C8 H8 119.3 . . ?
C14 C15 H15 119.8 . . ?
C16 C15 H15 119.8 . . ?
C16 C15 C14 120.4(5) . . ?
C19 C18 C17 118.7(5) . . ?
C19 C18 C23 117.9(5) . . ?
C23 C18 C17 123.4(6) . . ?
N1 C12 C1 117.0(5) . . ?
O1 C12 N1 120.1(5) . . ?
O1 C12 C1 123.0(6) . . ?
C19 C14 C25 119.9(5) . . ?
C15 C14 C19 120.0(5) . . ?
C15 C14 C25 120.0(5) . . ?
N2 C25 C14 116.7(5) . . ?
O4 C25 N2 120.7(5) . . ?
O4 C25 C14 122.6(6) . . ?
N2 C24 C20 117.1(5) . . ?
O3 C24 N2 120.3(6) . . ?
O3 C24 C20 122.6(6) . . ?
C1 C2 H2 119.1 . . ?
C1 C2 C3 121.8(6) . . ?
C3 C2 H2 119.1 . . ?
C19 C20 C24 119.8(5) . . ?
C21 C20 C19 119.6(5) . . ?
C21 C20 C24 120.5(5) . . ?
C18 C17 H17 119.4 . . ?
C16 C17 C18 121.2(6) . . ?
C16 C17 H17 119.4 . . ?
C8 C9 H9 120.2 . . ?
C10 C9 C8 119.7(5) . . ?
C10 C9 H9 120.2 . . ?
C9 C10 H10 119.5 . . ?
C9 C10 C5 121.1(5) . . ?
C5 C10 H10 119.5 . . ?
C20 C21 H21 119.4 . . ?
C20 C21 C22 121.3(6) . . ?
C22 C21 H21 119.4 . . ?
C15 C16 H16 119.6 . . ?
C17 C16 C15 120.8(6) . . ?
C17 C16 H16 119.6 . . ?
C10 C5 C6 118.7(5) . . ?
C4 C5 C6 119.1(5) . . ?
C4 C5 C10 122.2(5) . . ?
C2 C3 H3 119.7 . . ?
C4 C3 C2 120.6(6) . . ?
C4 C3 H3 119.7 . . ?
C5 C4 H4 120.1 . . ?
C3 C4 C5 119.8(5) . . ?
C3 C4 H4 120.1 . . ?
C18 C23 H23 119.1 . . ?
C22 C23 C18 121.7(6) . . ?
C22 C23 H23 119.1 . . ?
C21 C22 H22 120.2 . . ?
C23 C22 C21 119.6(6) . . ?
C23 C22 H22 120.2 . . ?
N1 C13 H13A 109.5 . . ?
N1 C13 H13B 109.5 . . ?
N1 C13 H13C 109.5 . . ?
H13A C13 H13B 109.5 . . ?
H13A C13 H13C 109.5 . . ?
H13B C13 H13C 109.5 . . ?
N2 C26 H26A 109.5 . . ?
N2 C26 H26B 109.5 . . ?
N2 C26 H26C 109.5 . . ?
H26A C26 H26B 109.5 . . ?
H26A C26 H26C 109.5 . . ?
H26B C26 H26C 109.5 . . ?

loop_
_geom_bond_atom_site_label_1
_geom_bond_atom_site_label_2
_geom_bond_distance
_geom_bond_site_symmetry_2
_geom_bond_publ_flag
N1 C11 1.385(6) . ?
N1 C12 1.386(7) . ?
N1 C13 1.476(7) . ?
N2 C25 1.392(7) . ?
N2 C24 1.404(7) . ?
N2 C26 1.474(7) . ?
O2 C11 1.220(6) . ?
O3 C24 1.221(7) . ?
O1 C12 1.209(6) . ?
O4 C25 1.222(6) . ?
C19 C18 1.408(6) . ?
C19 C14 1.413(6) . ?
C19 C20 1.406(7) . ?
C7 C6 1.401(6) . ?
C7 C11 1.482(7) . ?
C7 C8 1.371(7) . ?
C1 C6 1.405(6) . ?
C1 C12 1.481(7) . ?
C1 C2 1.354(7) . ?
C6 C5 1.417(6) . ?
C8 H8 0.9300 . ?
C8 C9 1.403(8) . ?
C15 H15 0.9300 . ?
C15 C14 1.383(7) . ?
C15 C16 1.379(8) . ?
C18 C17 1.412(8) . ?
C18 C23 1.409(7) . ?
C14 C25 1.463(7) . ?
C24 C20 1.455(8) . ?
C2 H2 0.9300 . ?
C2 C3 1.393(8) . ?
C20 C21 1.373(7) . ?
C17 H17 0.9300 . ?
C17 C16 1.349(8) . ?
C9 H9 0.9300 . ?
C9 C10 1.352(8) . ?
C10 H10 0.9300 . ?
C10 C5 1.411(7) . ?
C21 H21 0.9300 . ?
C21 C22 1.381(8) . ?
C16 H16 0.9300 . ?
C5 C4 1.401(7) . ?
C3 H3 0.9300 . ?
C3 C4 1.353(7) . ?
C4 H4 0.9300 . ?
C23 H23 0.9300 . ?
C23 C22 1.362(8) . ?
C22 H22 0.9300 . ?
C13 H13A 0.9600 . ?
C13 H13B 0.9600 . ?
C13 H13C 0.9600 . ?
C26 H26A 0.9600 . ?
C26 H26B 0.9600 . ?
C26 H26C 0.9600 . ?

loop_
_geom_torsion_atom_site_label_1
_geom_torsion_atom_site_label_2
_geom_torsion_atom_site_label_3
_geom_torsion_atom_site_label_4
_geom_torsion
_geom_torsion_site_symmetry_1
_geom_torsion_site_symmetry_2
_geom_torsion_site_symmetry_3
_geom_torsion_site_symmetry_4
_geom_torsion_publ_flag
N2 C24 C20 C19 -0.1(7) . . . . ?
N2 C24 C20 C21 -178.8(5) . . . . ?
O3 C24 C20 C19 178.5(5) . . . . ?
O3 C24 C20 C21 -0.3(9) . . . . ?
C19 C18 C17 C16 0.2(8) . . . . ?
C19 C18 C23 C22 -0.7(8) . . . . ?
C19 C14 C25 N2 -1.1(7) . . . . ?
C19 C14 C25 O4 179.5(5) . . . . ?
C19 C20 C21 C22 0.2(8) . . . . ?
C7 C6 C5 C10 -0.7(6) . . . . ?
C7 C6 C5 C4 178.7(4) . . . . ?
C7 C8 C9 C10 0.0(8) . . . . ?
C1 C6 C5 C10 179.5(4) . . . . ?
C1 C6 C5 C4 -1.1(6) . . . . ?
C1 C2 C3 C4 -0.2(8) . . . . ?
C6 C7 C11 N1 -0.3(7) . . . . ?
C6 C7 C11 O2 179.6(5) . . . . ?
C6 C7 C8 C9 1.0(7) . . . . ?
C6 C1 C12 N1 -0.6(7) . . . . ?
C6 C1 C12 O1 -179.9(5) . . . . ?
C6 C1 C2 C3 0.3(8) . . . . ?
C6 C5 C4 C3 1.2(7) . . . . ?
C11 N1 C12 O1 -179.8(5) . . . . ?
C11 N1 C12 C1 0.9(7) . . . . ?
C11 C7 C6 C1 0.6(7) . . . . ?
C11 C7 C6 C5 -179.2(4) . . . . ?
C11 C7 C8 C9 179.6(5) . . . . ?
C8 C7 C6 C1 179.2(4) . . . . ?
C8 C7 C6 C5 -0.6(7) . . . . ?
C8 C7 C11 N1 -178.9(4) . . . . ?
C8 C7 C11 O2 1.0(8) . . . . ?
C8 C9 C10 C5 -1.3(8) . . . . ?
C15 C14 C25 N2 177.7(4) . . . . ?
C15 C14 C25 O4 -1.8(8) . . . . ?
C18 C19 C14 C15 0.9(7) . . . . ?
C18 C19 C14 C25 179.7(4) . . . . ?
C18 C19 C20 C24 -179.1(5) . . . . ?
C18 C19 C20 C21 -0.3(7) . . . . ?
C18 C17 C16 C15 0.1(9) . . . . ?
C18 C23 C22 C21 0.6(9) . . . . ?
C12 N1 C11 O2 179.6(5) . . . . ?
C12 N1 C11 C7 -0.5(7) . . . . ?
C12 C1 C6 C7 -0.1(7) . . . . ?
C12 C1 C6 C5 179.7(4) . . . . ?
C12 C1 C2 C3 -179.1(5) . . . . ?
C14 C19 C18 C17 -0.7(7) . . . . ?
C14 C19 C18 C23 -179.6(4) . . . . ?
C14 C19 C20 C24 1.1(7) . . . . ?
C14 C19 C20 C21 179.9(5) . . . . ?
C14 C15 C16 C17 0.1(8) . . . . ?
C25 N2 C24 O3 179.7(5) . . . . ?
C25 N2 C24 C20 -1.7(8) . . . . ?
C24 N2 C25 O4 -178.3(5) . . . . ?
C24 N2 C25 C14 2.2(7) . . . . ?
C24 C20 C21 C22 178.9(5) . . . . ?
C2 C1 C6 C7 -179.5(5) . . . . ?
C2 C1 C6 C5 0.4(7) . . . . ?
C2 C1 C12 N1 178.7(5) . . . . ?
C2 C1 C12 O1 -0.6(8) . . . . ?
C2 C3 C4 C5 -0.6(8) . . . . ?
C20 C19 C18 C17 179.5(4) . . . . ?
C20 C19 C18 C23 0.6(7) . . . . ?
C20 C19 C14 C15 -179.3(5) . . . . ?
C20 C19 C14 C25 -0.5(7) . . . . ?
C20 C21 C22 C23 -0.3(9) . . . . ?
C17 C18 C23 C22 -179.6(5) . . . . ?
C9 C10 C5 C6 1.7(7) . . . . ?
C9 C10 C5 C4 -177.7(5) . . . . ?
C10 C5 C4 C3 -179.4(5) . . . . ?
C16 C15 C14 C19 -0.6(7) . . . . ?
C16 C15 C14 C25 -179.4(5) . . . . ?
C23 C18 C17 C16 179.1(5) . . . . ?
C13 N1 C11 O2 -0.7(7) . . . . ?
C13 N1 C11 C7 179.2(5) . . . . ?
C13 N1 C12 O1 0.6(8) . . . . ?
C13 N1 C12 C1 -178.7(5) . . . . ?
C26 N2 C25 O4 2.2(8) . . . . ?
C26 N2 C25 C14 -177.3(5) . . . . ?
C26 N2 C24 O3 -0.8(8) . . . . ?
C26 N2 C24 C20 177.9(5) . . . . ?

loop_
_twin_individual_id
_twin_individual_mass_fraction_refined
1 0.706(3)
2 0.294(3)
